data_4307097
loop_
_publ_author_name
'Henning A. H\"oppe'
'Stefan J. Sedlmaier'

_publ_contact_author_address
;
 Albert-Ludwigs-Universit\"at Freiburg
 Institut f\"ur Anorganische und Analytische Chemie
 Albertstr. 21
 D-79104 Freiburg
 Germany
;
_publ_contact_author_email henning.hoeppe@ac.uni-freiburg.de
_publ_contact_author_fax +49-(0)761-203-6012
_publ_contact_author_name 'Dr. Henning A. H\"oppe'
_publ_contact_author_phone +49-(0)761-203-6106
_publ_section_title
;
Crystal Structures of Incommensurately Modulated Ln(PO3)3 (Ln = Tb-Yb) and
Commensurate Gd(PO3)3 and Lu(PO3)3
;
_journal_name_full 'Inorganic Chemistry'
_journal_page_first 3467
_journal_page_last 3474
_journal_paper_doi 10.1021/ic0616030
_journal_volume 46
_journal_year 2007
_chemical_formula_sum 'Gd O9 P3'
_chemical_formula_weight 394.16
_chemical_name_common 'gadolinium metaphosphate'
_chemical_name_systematic
; 
 ? 
;
_space_group_IT_number 15
_symmetry_cell_setting monoclinic
_symmetry_space_group_name_Hall '-I 2ya'
_symmetry_space_group_name_H-M 'I 1 2/a 1'
_atom_sites_solution_primary direct
_atom_sites_solution_secondary difmap
_audit_creation_method SHELXL-97
_cell_angle_alpha 90.00
_cell_angle_beta 119.311(6)
_cell_angle_gamma 90.00
_cell_formula_units_Z 16
_cell_length_a 26.0171(17)
_cell_length_b 13.5114(8)
_cell_length_c 10.0840(7)
_cell_measurement_temperature 293(2)
_cell_volume 3091.0(4)
_computing_structure_refinement 'SHELXL-97 (Sheldrick, 1997)'
_computing_structure_solution 'SHELXS-97 (Sheldrick, 1990)'
_diffrn_ambient_temperature 293(2)
_diffrn_detector 'image plate (34 cm diameter)'
_diffrn_detector_area_resol_mean 6.67
_diffrn_detector_type STOE
_diffrn_measured_fraction_theta_full 1.000
_diffrn_measured_fraction_theta_max 1.000
_diffrn_measurement_details
; 
360 frames, detector distance = 78 mm
;
_diffrn_measurement_device '2-circle goniometer'
_diffrn_measurement_device_type 'STOE IPDS 2'
_diffrn_measurement_method 'rotation method'
_diffrn_radiation_monochromator graphite
_diffrn_radiation_source 'fine-focus sealed tube'
_diffrn_radiation_type MoK\a
_diffrn_radiation_wavelength 0.71073
_diffrn_reflns_av_R_equivalents 0.1147
_diffrn_reflns_av_sigmaI/netI 0.0655
_diffrn_reflns_limit_h_max 33
_diffrn_reflns_limit_h_min -33
_diffrn_reflns_limit_k_max 17
_diffrn_reflns_limit_k_min -17
_diffrn_reflns_limit_l_max 13
_diffrn_reflns_limit_l_min -13
_diffrn_reflns_number 25450
_diffrn_reflns_theta_full 27.50
_diffrn_reflns_theta_max 27.50
_diffrn_reflns_theta_min 1.80
_diffrn_source_current 40
_diffrn_source_power 2.00
_diffrn_source_voltage 50
_exptl_absorpt_coefficient_mu 9.226
_exptl_absorpt_correction_T_max 0.8441
_exptl_absorpt_correction_T_min 0.7223
_exptl_absorpt_correction_type numerical
_exptl_absorpt_process_details
;
  X-Red and X-SHAPE  (Stoe & Cie, 1999),
;
_exptl_crystal_colour colourless
_exptl_crystal_density_diffrn 3.388
_exptl_crystal_density_meas ?
_exptl_crystal_density_method .
_exptl_crystal_description block
_exptl_crystal_F_000 2896
_exptl_crystal_size_max 0.04
_exptl_crystal_size_mid 0.04
_exptl_crystal_size_min 0.03
_refine_diff_density_max 1.694
_refine_diff_density_min -1.270
_refine_diff_density_rms 0.239
_refine_ls_extinction_coef 0.00022(3)
_refine_ls_extinction_expression Fc^*^=kFc[1+0.001xFc^2^\l^3^/sin(2\q)]^-1/4^
_refine_ls_extinction_method SHELXL
_refine_ls_goodness_of_fit_ref 0.889
_refine_ls_matrix_type full
_refine_ls_number_parameters 237
_refine_ls_number_reflns 3556
_refine_ls_number_restraints 0
_refine_ls_restrained_S_all 0.889
_refine_ls_R_factor_all 0.0650
_refine_ls_R_factor_gt 0.0386
_refine_ls_shift/su_max 0.001
_refine_ls_shift/su_mean 0.000
_refine_ls_structure_factor_coef Fsqd
_refine_ls_weighting_details 'calc w=1/[\s^2^(Fo^2^)+(0.0509P)^2^+0.0000P] where P=(Fo^2^+2Fc^2^)/3'
_refine_ls_weighting_scheme calc
_refine_ls_wR_factor_gt 0.0857
_refine_ls_wR_factor_ref 0.0919
_reflns_number_gt 2474
_reflns_number_total 3556
_reflns_threshold_expression >2sigma(I)
_cod_data_source_file ic0616030-file004.cif
_cod_data_source_block gdp3o9
_cod_original_cell_volume 3091.0(3)
_cod_database_code 4307097

loop_
_symmetry_equiv_pos_as_xyz
'x, y, z'
'-x+1/2, y, -z'
'x+1/2, y+1/2, z+1/2'
'-x+1, y+1/2, -z+1/2'
'-x, -y, -z'
'x-1/2, -y, z'
'-x+1/2, -y+1/2, -z+1/2'
'x, -y+1/2, z+1/2'

loop_
_atom_site_label
_atom_site_type_symbol
_atom_site_fract_x
_atom_site_fract_y
_atom_site_fract_z
_atom_site_U_iso_or_equiv
_atom_site_adp_type
_atom_site_occupancy
_atom_site_symmetry_multiplicity
_atom_site_calc_flag
_atom_site_refinement_flags
_atom_site_disorder_assembly
_atom_site_disorder_group
Gd1 Gd 0.133580(18) 0.61434(3) 0.86417(5) 0.02040(13) Uani 1 1 d . . .
Gd2 Gd -0.116228(18) 0.87122(3) 0.11769(5) 0.02110(13) Uani 1 1 d . . .
P1 P 0.05682(9) 0.71383(17) 0.4926(3) 0.0218(4) Uani 1 1 d . . .
P2 P -0.03448(10) 0.68049(17) 0.0327(3) 0.0239(5) Uani 1 1 d . . .
P3 P -0.00514(9) 0.54549(16) 0.2856(3) 0.0212(4) Uani 1 1 d . . .
P4 P 0.2500 0.2803(2) 1.0000 0.0208(6) Uani 1 2 d S . .
P5 P 0.21084(10) 0.43111(17) 0.7629(3) 0.0219(5) Uani 1 1 d . . .
P6 P -0.19903(10) 1.03981(17) 0.2267(3) 0.0215(4) Uani 1 1 d . . .
P7 P -0.2500 1.2007(2) 0.0000 0.0221(6) Uani 1 2 d S . .
O101 O 0.0692(3) 0.7185(6) 0.8968(8) 0.0337(15) Uani 1 1 d . . .
O102 O 0.1063(3) 0.6599(5) 0.6176(7) 0.0294(14) Uani 1 1 d . . .
O201 O -0.0667(3) 0.6506(6) -0.1287(8) 0.0350(15) Uani 1 1 d . . .
O202 O -0.0653(3) 0.7428(5) 0.0925(8) 0.0349(16) Uani 1 1 d . . .
O301 O 0.0466(3) 0.4802(5) 0.3588(8) 0.0357(16) Uani 1 1 d . . .
O302 O -0.0632(3) 0.5034(5) 0.2485(9) 0.0355(16) Uani 1 1 d . . .
O400 O 0.3059(3) 0.2253(5) 1.0750(9) 0.0329(16) Uani 1 1 d . . .
O501 O 0.1589(3) 0.3809(5) 0.6398(8) 0.0309(14) Uani 1 1 d . . .
O502 O -1.2994(3) 1.0161(5) -0.6595(8) 0.0284(14) Uani 1 1 d . . .
O601 O -0.1651(3) 1.0034(5) 0.1536(7) 0.0269(13) Uani 1 1 d . . .
O602 O -0.1666(3) 1.0629(5) 0.3919(7) 0.0318(14) Uani 1 1 d . . .
O700 O -0.1957(3) 1.2568(5) 0.0399(8) 0.0365(17) Uani 1 1 d . . .
O12 O 0.0257(3) 0.7689(6) 0.5709(8) 0.0414(17) Uani 1 1 d . . .
O23 O -0.0094(3) 0.5837(5) 0.1330(8) 0.0333(16) Uani 1 1 d . . .
O31 O 0.0054(3) 0.6411(5) 0.3865(8) 0.0253(13) Uani 1 1 d . . .
O45 O 0.2542(3) 0.3538(5) 0.8827(8) 0.0260(14) Uani 1 1 d . . .
O56 O 0.2512(3) 0.4612(5) 0.6915(7) 0.0280(13) Uani 1 1 d . . .
O67 O -0.2394(3) 1.1313(5) 0.1360(9) 0.0292(15) Uani 1 1 d . . .

loop_
_atom_site_aniso_label
_atom_site_aniso_U_11
_atom_site_aniso_U_22
_atom_site_aniso_U_33
_atom_site_aniso_U_23
_atom_site_aniso_U_13
_atom_site_aniso_U_12
Gd1 0.0206(2) 0.0201(2) 0.0197(2) -0.00127(15) 0.00924(17) -0.00134(15)
Gd2 0.0209(2) 0.0215(2) 0.0201(2) -0.00086(15) 0.00940(17) -0.00096(15)
P1 0.0227(10) 0.0221(11) 0.0183(11) -0.0015(8) 0.0083(9) -0.0028(8)
P2 0.0264(11) 0.0234(11) 0.0208(12) 0.0012(8) 0.0107(10) 0.0004(9)
P3 0.0215(10) 0.0196(10) 0.0217(12) 0.0007(8) 0.0100(10) -0.0002(8)
P4 0.0205(14) 0.0196(14) 0.0226(17) 0.000 0.0107(13) 0.000
P5 0.0216(10) 0.0252(11) 0.0170(11) 0.0011(9) 0.0079(9) 0.0004(8)
P6 0.0248(10) 0.0198(10) 0.0197(11) -0.0002(8) 0.0107(9) 0.0015(8)
P7 0.0234(15) 0.0196(14) 0.0232(17) 0.000 0.0112(13) 0.000
O101 0.031(3) 0.040(4) 0.026(4) -0.006(3) 0.011(3) 0.007(3)
O102 0.027(3) 0.036(4) 0.017(3) 0.007(3) 0.005(3) 0.004(3)
O201 0.039(4) 0.042(4) 0.016(3) -0.002(3) 0.008(3) -0.001(3)
O202 0.037(4) 0.037(4) 0.029(4) 0.003(3) 0.015(3) 0.017(3)
O301 0.034(3) 0.034(4) 0.036(4) 0.005(3) 0.015(3) 0.020(3)
O302 0.027(3) 0.035(4) 0.046(5) -0.013(3) 0.019(3) -0.015(3)
O400 0.026(3) 0.028(3) 0.047(5) 0.007(3) 0.019(3) 0.014(3)
O501 0.027(3) 0.039(4) 0.018(3) -0.005(3) 0.005(3) -0.006(3)
O502 0.028(3) 0.029(3) 0.025(4) -0.005(3) 0.010(3) 0.005(3)
O601 0.027(3) 0.031(3) 0.025(4) -0.003(3) 0.015(3) 0.001(2)
O602 0.037(3) 0.038(4) 0.015(3) 0.000(3) 0.009(3) 0.003(3)
O700 0.041(4) 0.037(4) 0.033(4) -0.015(3) 0.019(3) -0.027(3)
O12 0.042(4) 0.054(5) 0.029(4) -0.009(3) 0.017(3) 0.007(3)
O23 0.052(4) 0.021(3) 0.036(4) 0.005(3) 0.029(4) 0.005(3)
O31 0.022(3) 0.024(3) 0.026(4) -0.006(3) 0.009(3) -0.004(2)
O45 0.022(3) 0.028(3) 0.030(4) 0.005(3) 0.015(3) 0.003(2)
O56 0.035(3) 0.027(3) 0.027(4) -0.004(3) 0.019(3) -0.005(3)
O67 0.037(4) 0.022(3) 0.035(4) 0.010(3) 0.023(3) 0.010(2)

loop_
_atom_type_symbol
_atom_type_description
_atom_type_scat_dispersion_real
_atom_type_scat_dispersion_imag
_atom_type_scat_source
O O 0.0106 0.0060 'International Tables Vol C Tables 4.2.6.8 and 6.1.1.4'
P P 0.1023 0.0942 'International Tables Vol C Tables 4.2.6.8 and 6.1.1.4'
Gd Gd -0.1653 3.9035 'International Tables Vol C Tables 4.2.6.8 and 6.1.1.4'

loop_
_geom_angle_atom_site_label_1
_geom_angle_atom_site_label_2
_geom_angle_atom_site_label_3
_geom_angle
_geom_angle_site_symmetry_1
_geom_angle_site_symmetry_3
_geom_angle_publ_flag
O700 Gd1 O302 173.7(3) 5_576 5_566 ?
O700 Gd1 O602 87.7(3) 5_576 4_446 ?
O302 Gd1 O602 96.5(3) 5_566 4_446 ?
O700 Gd1 O502 94.0(3) 5_576 3_646 ?
O302 Gd1 O502 90.6(2) 5_566 3_646 ?
O602 Gd1 O502 91.8(2) 4_446 3_646 ?
O700 Gd1 O102 92.0(3) 5_576 . ?
O302 Gd1 O102 84.2(3) 5_566 . ?
O602 Gd1 O102 175.5(2) 4_446 . ?
O502 Gd1 O102 83.7(2) 3_646 . ?
O700 Gd1 O101 83.5(3) 5_576 . ?
O302 Gd1 O101 92.0(3) 5_566 . ?
O602 Gd1 O101 87.1(2) 4_446 . ?
O502 Gd1 O101 177.3(2) 3_646 . ?
O102 Gd1 O101 97.3(2) . . ?
O201 Gd2 O301 89.0(3) 8_565 4_455 ?
O201 Gd2 O400 95.8(3) 8_565 6_564 ?
O301 Gd2 O400 173.2(3) 4_455 6_564 ?
O201 Gd2 O202 89.2(3) 8_565 . ?
O301 Gd2 O202 91.6(3) 4_455 . ?
O400 Gd2 O202 93.2(3) 6_564 . ?
O201 Gd2 O501 173.5(2) 8_565 4_455 ?
O301 Gd2 O501 90.0(3) 4_455 4_455 ?
O400 Gd2 O501 85.7(3) 6_564 4_455 ?
O202 Gd2 O501 84.4(2) . 4_455 ?
O201 Gd2 O601 88.6(3) 8_565 . ?
O301 Gd2 O601 87.4(2) 4_455 . ?
O400 Gd2 O601 88.0(2) 6_564 . ?
O202 Gd2 O601 177.7(3) . . ?
O501 Gd2 O601 97.8(2) 4_455 . ?
O101 P1 O102 119.1(4) 8_564 . ?
O101 P1 O12 111.6(5) 8_564 . ?
O102 P1 O12 104.7(4) . . ?
O101 P1 O31 109.0(4) 8_564 . ?
O102 P1 O31 111.4(4) . . ?
O12 P1 O31 99.3(4) . . ?
O201 P2 O202 118.4(4) . . ?
O201 P2 O12 110.4(4) . 8_564 ?
O202 P2 O12 109.1(5) . 8_564 ?
O201 P2 O23 108.2(4) . . ?
O202 P2 O23 110.2(4) . . ?
O12 P2 O23 98.8(4) 8_564 . ?
O301 P3 O302 117.8(4) . . ?
O301 P3 O23 107.2(4) . . ?
O302 P3 O23 107.7(4) . . ?
O301 P3 O31 109.8(4) . . ?
O302 P3 O31 108.1(4) . . ?
O23 P3 O31 105.5(4) . . ?
O400 P4 O400 119.3(6) 2_557 . ?
O400 P4 O45 106.7(3) 2_557 2_557 ?
O400 P4 O45 110.1(4) . 2_557 ?
O400 P4 O45 110.1(4) 2_557 . ?
O400 P4 O45 106.7(3) . . ?
O45 P4 O45 102.7(5) 2_557 . ?
O501 P5 O502 118.2(4) . 3_646 ?
O501 P5 O45 110.8(4) . . ?
O502 P5 O45 110.7(4) 3_646 . ?
O501 P5 O56 105.8(4) . . ?
O502 P5 O56 111.7(4) 3_646 . ?
O45 P5 O56 97.6(3) . . ?
O601 P6 O602 118.5(4) . . ?
O601 P6 O56 106.7(4) . 3_454 ?
O602 P6 O56 110.3(4) . 3_454 ?
O601 P6 O67 111.0(4) . . ?
O602 P6 O67 109.5(4) . . ?
O56 P6 O67 99.0(4) 3_454 . ?
O700 P7 O700 118.2(7) . 2_455 ?
O700 P7 O67 106.3(4) . 2_455 ?
O700 P7 O67 109.5(4) 2_455 2_455 ?
O700 P7 O67 109.5(4) . . ?
O700 P7 O67 106.3(4) 2_455 . ?
O67 P7 O67 106.6(5) 2_455 . ?
P1 O101 Gd1 150.3(4) 8_565 . ?
P1 O102 Gd1 136.8(4) . . ?
P2 O201 Gd2 171.7(5) . 8_564 ?
P2 O202 Gd2 160.5(5) . . ?
P3 O301 Gd2 159.3(5) . 4_445 ?
P3 O302 Gd1 150.5(4) . 5_566 ?
P4 O400 Gd2 162.8(5) . 6_666 ?
P5 O501 Gd2 136.1(4) . 4_445 ?
P5 O502 Gd1 147.4(4) 3_353 3_353 ?
P6 O601 Gd2 146.9(4) . . ?
P6 O602 Gd1 168.6(4) . 4_456 ?
P7 O700 Gd1 155.0(5) . 5_576 ?
P1 O12 P2 141.3(5) . 8_565 ?
P3 O23 P2 134.7(5) . . ?
P1 O31 P3 140.0(4) . . ?
P5 O45 P4 134.4(4) . . ?
P6 O56 P5 136.3(4) 3_545 . ?
P7 O67 P6 138.7(4) . . ?

loop_
_geom_bond_atom_site_label_1
_geom_bond_atom_site_label_2
_geom_bond_distance
_geom_bond_site_symmetry_2
_geom_bond_publ_flag
Gd1 O700 2.247(6) 5_576 ?
Gd1 O302 2.266(6) 5_566 ?
Gd1 O602 2.281(6) 4_446 ?
Gd1 O502 2.295(6) 3_646 ?
Gd1 O102 2.310(6) . ?
Gd1 O101 2.331(6) . ?
Gd2 O201 2.250(7) 8_565 ?
Gd2 O301 2.255(6) 4_455 ?
Gd2 O400 2.266(6) 6_564 ?
Gd2 O202 2.272(6) . ?
Gd2 O501 2.274(7) 4_455 ?
Gd2 O601 2.322(6) . ?
P1 O101 1.476(7) 8_564 ?
P1 O102 1.479(7) . ?
P1 O12 1.568(7) . ?
P1 O31 1.580(7) . ?
P2 O201 1.476(7) . ?
P2 O202 1.479(7) . ?
P2 O12 1.574(7) 8_564 ?
P2 O23 1.585(7) . ?
P3 O301 1.471(6) . ?
P3 O302 1.481(6) . ?
P3 O23 1.575(7) . ?
P3 O31 1.583(7) . ?
P4 O400 1.471(6) 2_557 ?
P4 O400 1.471(6) . ?
P4 O45 1.588(7) 2_557 ?
P4 O45 1.588(7) . ?
P5 O501 1.477(7) . ?
P5 O502 1.485(6) 3_646 ?
P5 O45 1.578(7) . ?
P5 O56 1.588(6) . ?
P6 O601 1.483(6) . ?
P6 O602 1.486(7) . ?
P6 O56 1.576(6) 3_454 ?
P6 O67 1.589(7) . ?
P7 O700 1.475(6) . ?
P7 O700 1.475(6) 2_455 ?
P7 O67 1.571(7) 2_455 ?
P7 O67 1.571(7) . ?
O101 P1 1.476(7) 8_565 ?
O201 Gd2 2.250(7) 8_564 ?
O301 Gd2 2.255(6) 4_445 ?
O302 Gd1 2.266(6) 5_566 ?
O400 Gd2 2.266(6) 6_666 ?
O501 Gd2 2.274(7) 4_445 ?
O502 P5 1.485(6) 3_353 ?
O502 Gd1 2.295(6) 3_353 ?
O602 Gd1 2.281(6) 4_456 ?
O700 Gd1 2.247(6) 5_576 ?
O12 P2 1.574(7) 8_565 ?
O56 P6 1.576(6) 3_545 ?
